data_2213040
loop_
_publ_author_name
'Song, Wen-Dong'
'Gu, Chang-Sheng'
'Hao, Xiao-Min'
'Liu, Ji-Wei'

_publ_section_title Aquabis(1<i>H</i>-imidazole-\k<i>N</i>^3^)bis(4-methylbenzoato-\k^2^<i>O</i>,<i>O</i>')cobalt(II)
_journal_coeditor_code TK2141
_journal_issue 4
_journal_name_full 'Acta Crystallographica Section E'
_journal_page_first m1023
_journal_page_last m1024
_journal_paper_doi 10.1107/S160053680701046X
_journal_volume 63
_journal_year 2007
_chemical_formula_iupac '[Co (C8 H7 O2)2 (C3 H4 N2)2 (H2 O)]'
_chemical_formula_moiety 'C22 H24 Co N4 O5'
_chemical_formula_sum 'C22 H24 Co N4 O5'
_chemical_formula_weight 483.38
_chemical_name_systematic
;
Aquabis(1H-imidazole-\kN^3^)bis(4-methylbenzoato-\k^2^O,O')cobalt(II)
;
_space_group_IT_number 14
_symmetry_cell_setting monoclinic
_symmetry_space_group_name_Hall '-P 2yn'
_symmetry_space_group_name_H-M 'P 1 21/n 1'
_atom_sites_solution_hydrogens geom
_atom_sites_solution_primary direct
_atom_sites_solution_secondary difmap
_cell_angle_alpha 90
_cell_angle_beta 102.3130(10)
_cell_angle_gamma 90
_cell_formula_units_Z 4
_cell_length_a 19.0095(3)
_cell_length_b 5.88310(10)
_cell_length_c 20.4443(3)
_cell_measurement_reflns_used 15987
_cell_measurement_temperature 273(2)
_cell_measurement_theta_max 25.1
_cell_measurement_theta_min 1.3
_cell_volume 2233.79(6)
_computing_cell_refinement 'SAINT (Bruker, 2004)'
_computing_data_collection 'SMART (Bruker, 2004)'
_computing_data_reduction SAINT
_computing_molecular_graphics 'SHELXTL (Bruker, 2004)'
_computing_publication_material SHELXL97
_computing_structure_refinement 'SHELXL97 (Sheldrick, 1997)'
_computing_structure_solution 'SHELXS97 (Sheldrick, 1997)'
_diffrn_ambient_temperature 273(2)
_diffrn_detector_area_resol_mean 10
_diffrn_measured_fraction_theta_full 0.998
_diffrn_measured_fraction_theta_max 0.998
_diffrn_measurement_device_type 'Bruker P4'
_diffrn_measurement_method \w
_diffrn_radiation_monochromator graphite
_diffrn_radiation_source 'fine-focus sealed tube'
_diffrn_radiation_type MoK\a
_diffrn_radiation_wavelength 0.71073
_diffrn_reflns_av_R_equivalents 0.035
_diffrn_reflns_av_sigmaI/netI 0.033
_diffrn_reflns_limit_h_max 22
_diffrn_reflns_limit_h_min -19
_diffrn_reflns_limit_k_max 6
_diffrn_reflns_limit_k_min -7
_diffrn_reflns_limit_l_max 24
_diffrn_reflns_limit_l_min -20
_diffrn_reflns_number 16155
_diffrn_reflns_theta_full 25.1
_diffrn_reflns_theta_max 25.1
_diffrn_reflns_theta_min 1.3
_diffrn_standards_decay_% 0
_diffrn_standards_interval_count 0
_diffrn_standards_number 0
_exptl_absorpt_coefficient_mu 0.809
_exptl_absorpt_correction_T_max 0.868
_exptl_absorpt_correction_T_min 0.855
_exptl_absorpt_correction_type empirical
_exptl_absorpt_process_details '(SADABS; Sheldrick, 1996)'
_exptl_crystal_colour Pink
_exptl_crystal_density_diffrn 1.437
_exptl_crystal_density_method 'not measured'
_exptl_crystal_description Prism
_exptl_crystal_F_000 1004
_exptl_crystal_size_max 0.20
_exptl_crystal_size_mid 0.18
_exptl_crystal_size_min 0.18
_refine_diff_density_max 0.39
_refine_diff_density_min -0.23
_refine_ls_extinction_method none
_refine_ls_goodness_of_fit_ref 1.03
_refine_ls_hydrogen_treatment constr
_refine_ls_matrix_type full
_refine_ls_number_parameters 291
_refine_ls_number_reflns 3960
_refine_ls_number_restraints 0
_refine_ls_restrained_S_all 1.03
_refine_ls_R_factor_all 0.045
_refine_ls_R_factor_gt 0.033
_refine_ls_shift/su_max 0.002
_refine_ls_shift/su_mean 0.000
_refine_ls_structure_factor_coef Fsqd
_refine_ls_weighting_details 'calc w=1/[\s^2^(Fo^2^)+(0.0361P)^2^+0.8956P] where P=(Fo^2^+2Fc^2^)/3'
_refine_ls_weighting_scheme calc
_refine_ls_wR_factor_gt 0.075
_refine_ls_wR_factor_ref 0.081
_reflns_number_gt 3173
_reflns_number_total 3960
_reflns_threshold_expression I>2\s(I)
_cod_data_source_file tk2141.cif
_cod_data_source_block I
_cod_original_sg_symbol_H-M 'P 21/n'
_cod_database_code 2213040
_cod_database_fobs_code 2213040

loop_
_symmetry_equiv_pos_as_xyz
'x, y, z'
'-x+1/2, y+1/2, -z+1/2'
'-x, -y, -z'
'x-1/2, -y-1/2, z-1/2'

loop_
_atom_site_type_symbol
_atom_site_label
_atom_site_fract_x
_atom_site_fract_y
_atom_site_fract_z
_atom_site_U_iso_or_equiv
_atom_site_adp_type
_atom_site_calc_flag
_atom_site_refinement_flags
_atom_site_occupancy
Co Co1 0.628361(15) 0.79173(5) 0.863233(14) 0.02762(11) Uani d . 1
O O1 0.57683(8) 0.4901(3) 0.80864(7) 0.0365(4) Uani d . 1
O O2 0.58136(8) 0.8105(2) 0.75526(7) 0.0345(4) Uani d . 1
O O3 0.65282(10) 0.3777(3) 0.98836(8) 0.0488(4) Uani d . 1
O O4 0.67413(9) 0.7327(3) 0.96060(8) 0.0445(4) Uani d . 1
O O1W 0.66029(8) 1.1367(3) 0.87415(7) 0.0371(4) Uani d . 1
N N1 0.52958(10) 0.8711(3) 0.89003(9) 0.0336(4) Uani d . 1
N N2 0.43792(11) 0.8377(4) 0.93858(10) 0.0456(5) Uani d . 1
N N3 0.72942(10) 0.7071(3) 0.84098(9) 0.0364(5) Uani d . 1
N N4 0.82079(11) 0.5512(4) 0.80869(11) 0.0487(6) Uani d . 1
C C1 0.56094(11) 0.6054(4) 0.75540(10) 0.0293(5) Uani d . 1
C C2 0.51695(11) 0.5021(4) 0.69323(10) 0.0302(5) Uani d . 1
C C3 0.48726(12) 0.2872(4) 0.69432(12) 0.0368(6) Uani d . 1
C C4 0.44675(13) 0.1931(4) 0.63647(12) 0.0422(6) Uani d . 1
C C5 0.43471(13) 0.3088(4) 0.57631(12) 0.0447(6) Uani d . 1
C C6 0.46477(14) 0.5231(4) 0.57537(12) 0.0461(6) Uani d . 1
C C7 0.50520(13) 0.6188(4) 0.63272(11) 0.0381(6) Uani d . 1
C C8 0.38911(17) 0.2040(6) 0.51358(14) 0.0708(9) Uani d . 1
C C9 0.68141(12) 0.5685(4) 1.00077(11) 0.0330(5) Uani d . 1
C C10 0.72821(11) 0.6123(4) 1.06853(10) 0.0310(5) Uani d . 1
C C11 0.73856(13) 0.4486(4) 1.11858(12) 0.0447(6) Uani d . 1
C C12 0.78242(14) 0.4924(5) 1.18056(12) 0.0520(7) Uani d . 1
C C13 0.81753(13) 0.6969(5) 1.19456(12) 0.0448(6) Uani d . 1
C C14 0.80673(14) 0.8594(5) 1.14481(12) 0.0484(7) Uani d . 1
C C15 0.76279(13) 0.8189(4) 1.08322(12) 0.0427(6) Uani d . 1
C C16 0.86782(16) 0.7405(6) 1.26117(13) 0.0702(9) Uani d . 1
C C17 0.79282(14) 0.7880(5) 0.87880(13) 0.0517(7) Uani d . 1
C C18 0.84915(14) 0.6935(5) 0.85941(14) 0.0519(7) Uani d . 1
C C19 0.74909(13) 0.5642(4) 0.79928(12) 0.0426(6) Uani d . 1
C C20 0.49404(13) 0.7331(4) 0.92206(12) 0.0428(6) Uani d . 1
C C21 0.49351(12) 1.0739(4) 0.88599(12) 0.0400(6) Uani d . 1
C C22 0.43700(13) 1.0541(5) 0.91615(13) 0.0475(7) Uani d . 1
H H1W1 0.6353 1.2290 0.8467 0.056 Uiso d R 1
H H1W2 0.6632 1.1888 0.9134 0.056 Uiso d R 1
H H6N 0.8455 0.4693 0.7886 0.073 Uiso d R 1
H H7N 0.4084 0.7781 0.9584 0.068 Uiso d R 1
H H3 0.4946 0.2059 0.7342 0.044 Uiso calc R 1
H H4 0.4272 0.0488 0.6381 0.051 Uiso calc R 1
H H6 0.4575 0.6037 0.5354 0.055 Uiso calc R 1
H H7 0.5248 0.7628 0.6310 0.046 Uiso calc R 1
H H8A 0.4073 0.0556 0.5068 0.106 Uiso calc R 1
H H8B 0.3910 0.2984 0.4757 0.106 Uiso calc R 1
H H8C 0.3402 0.1915 0.5186 0.106 Uiso calc R 1
H H11 0.7158 0.3083 1.1104 0.054 Uiso calc R 1
H H12 0.7883 0.3809 1.2135 0.062 Uiso calc R 1
H H14 0.8297 0.9993 1.1531 0.058 Uiso calc R 1
H H15 0.7562 0.9324 1.0508 0.051 Uiso calc R 1
H H16A 0.9158 0.6967 1.2587 0.105 Uiso calc R 1
H H16B 0.8525 0.6533 1.2953 0.105 Uiso calc R 1
H H16C 0.8671 0.8993 1.2718 0.105 Uiso calc R 1
H H17 0.7962 0.8937 0.9132 0.062 Uiso calc R 1
H H18 0.8977 0.7203 0.8771 0.062 Uiso calc R 1
H H19 0.7172 0.4819 0.7671 0.051 Uiso calc R 1
H H20 0.5064 0.5821 0.9319 0.051 Uiso calc R 1
H H21 0.5059 1.2049 0.8656 0.048 Uiso calc R 1
H H22 0.4041 1.1669 0.9206 0.057 Uiso calc R 1

loop_
_atom_site_aniso_label
_atom_site_aniso_U_11
_atom_site_aniso_U_22
_atom_site_aniso_U_33
_atom_site_aniso_U_12
_atom_site_aniso_U_13
_atom_site_aniso_U_23
Co1 0.02915(18) 0.02609(18) 0.02877(17) 0.00029(13) 0.00877(12) -0.00032(12)
O1 0.0432(10) 0.0321(9) 0.0328(8) 0.0005(7) 0.0049(7) 0.0051(7)
O2 0.0389(9) 0.0276(9) 0.0377(9) -0.0056(7) 0.0099(7) -0.0002(7)
O3 0.0614(12) 0.0478(11) 0.0403(9) -0.0194(10) 0.0175(8) -0.0084(8)
O4 0.0468(11) 0.0510(11) 0.0334(9) -0.0024(8) 0.0034(8) 0.0060(8)
O1W 0.0448(10) 0.0291(9) 0.0384(9) 0.0011(7) 0.0112(7) 0.0002(7)
N1 0.0335(11) 0.0367(11) 0.0334(10) -0.0018(9) 0.0134(8) -0.0009(8)
N2 0.0364(12) 0.0654(16) 0.0392(11) -0.0109(11) 0.0172(9) -0.0041(11)
N3 0.0321(11) 0.0372(11) 0.0418(11) 0.0015(9) 0.0119(9) -0.0063(9)
N4 0.0446(14) 0.0470(13) 0.0621(14) 0.0130(10) 0.0282(11) 0.0012(11)
C1 0.0266(12) 0.0311(13) 0.0322(12) 0.0022(10) 0.0105(10) 0.0002(10)
C2 0.0287(12) 0.0294(13) 0.0327(12) 0.0030(10) 0.0068(10) -0.0006(10)
C3 0.0387(14) 0.0326(13) 0.0402(13) -0.0002(11) 0.0111(11) 0.0017(11)
C4 0.0408(15) 0.0354(14) 0.0514(15) -0.0064(11) 0.0121(12) -0.0060(12)
C5 0.0385(15) 0.0507(17) 0.0447(15) 0.0007(12) 0.0081(12) -0.0099(13)
C6 0.0554(17) 0.0481(16) 0.0331(13) 0.0023(13) 0.0057(12) 0.0044(12)
C7 0.0452(15) 0.0319(13) 0.0377(13) -0.0005(11) 0.0095(11) 0.0016(11)
C8 0.070(2) 0.081(2) 0.0543(18) -0.0179(18) -0.0008(16) -0.0180(16)
C9 0.0289(13) 0.0421(15) 0.0317(12) 0.0014(11) 0.0147(10) 0.0002(11)
C10 0.0287(12) 0.0350(13) 0.0308(12) 0.0032(10) 0.0096(10) 0.0034(10)
C11 0.0477(16) 0.0391(15) 0.0457(15) -0.0040(12) 0.0061(12) 0.0101(12)
C12 0.0509(17) 0.0624(19) 0.0398(15) 0.0049(15) 0.0031(13) 0.0205(13)
C13 0.0325(14) 0.0652(19) 0.0370(13) 0.0052(13) 0.0082(11) -0.0001(13)
C14 0.0479(16) 0.0461(16) 0.0474(16) -0.0094(13) 0.0019(13) -0.0028(12)
C15 0.0465(15) 0.0396(15) 0.0387(13) -0.0037(12) 0.0018(11) 0.0076(11)
C16 0.0510(19) 0.111(3) 0.0425(16) 0.0044(18) -0.0027(14) -0.0023(16)
C17 0.0376(16) 0.0638(18) 0.0551(16) -0.0039(13) 0.0131(13) -0.0203(14)
C18 0.0309(14) 0.0668(19) 0.0590(17) -0.0010(13) 0.0119(13) -0.0008(15)
C19 0.0396(15) 0.0388(15) 0.0521(15) 0.0023(11) 0.0158(12) -0.0062(12)
C20 0.0415(15) 0.0451(15) 0.0434(14) -0.0033(12) 0.0121(12) 0.0007(12)
C21 0.0391(14) 0.0367(15) 0.0465(14) 0.0010(11) 0.0142(12) -0.0038(11)
C22 0.0377(15) 0.0542(18) 0.0537(16) 0.0050(12) 0.0164(13) -0.0130(13)

loop_
_atom_type_symbol
_atom_type_description
_atom_type_scat_dispersion_real
_atom_type_scat_dispersion_imag
_atom_type_scat_source
C C 0.0033 0.0016 'International Tables Vol C Tables 4.2.6.8 and 6.1.1.4'
H H 0.0000 0.0000 'International Tables Vol C Tables 4.2.6.8 and 6.1.1.4'
N N 0.0061 0.0033 'International Tables Vol C Tables 4.2.6.8 and 6.1.1.4'
O O 0.0106 0.0060 'International Tables Vol C Tables 4.2.6.8 and 6.1.1.4'
Co Co 0.3494 0.9721 'International Tables Vol C Tables 4.2.6.8 and 6.1.1.4'

loop_
_geom_angle_atom_site_label_1
_geom_angle_atom_site_label_2
_geom_angle_atom_site_label_3
_geom_angle
_geom_angle_publ_flag
O2 Co1 O1 59.50(5) yes
O4 Co1 O1 114.19(6) yes
O4 Co1 O2 172.78(6) yes
O4 Co1 O1W 90.41(6) yes
O4 Co1 N1 90.13(7) yes
O4 Co1 N3 87.24(7) yes
O1W Co1 O1 155.39(6) yes
O1W Co1 O2 95.95(6) yes
O1W Co1 N1 90.65(7) yes
O1W Co1 N3 89.73(7) yes
N1 Co1 O1 89.18(7) yes
N1 Co1 O2 93.19(6) yes
N1 Co1 N3 177.35(7) yes
N3 Co1 O1 91.56(7) yes
N3 Co1 O2 89.38(7) yes
Co1 O1W H1W1 115.8 no
Co1 O1W H1W2 113.9 no
O1 C1 O2 119.7(2) no
O1 C1 C2 120.1(2) no
O2 C1 C2 120.11(19) no
O3 C9 O4 125.2(2) no
O3 C9 C10 119.2(2) no
O4 C9 C10 115.6(2) no
N1 C20 N2 111.4(2) no
N1 C20 H20 124.3 no
N1 C21 H21 125.3 no
N2 C20 H20 124.3 no
N2 C22 C21 106.3(2) no
N2 C22 H22 126.8 no
N3 C17 H17 124.7 no
N3 C19 N4 111.6(2) no
N3 C19 H19 124.2 no
N4 C18 H18 127.1 no
N4 C19 H19 124.2 no
C1 O1 Co1 90.15(13) no
C1 O2 Co1 90.52(12) no
C2 C3 H3 119.8 no
C2 C7 H7 119.7 no
C3 C2 C1 120.9(2) no
C3 C2 C7 118.4(2) no
C3 C4 H4 119.3 no
C4 C3 C2 120.4(2) no
C4 C3 H3 119.8 no
C4 C5 C6 118.0(2) no
C4 C5 C8 120.5(3) no
C5 C4 C3 121.4(2) no
C5 C4 H4 119.3 no
C5 C6 H6 119.5 no
C5 C8 H8A 109.5 no
C5 C8 H8B 109.5 no
C5 C8 H8C 109.5 no
C6 C5 C8 121.4(3) no
C6 C7 C2 120.7(2) no
C6 C7 H7 119.7 no
C7 C2 C1 120.7(2) no
C7 C6 C5 121.1(2) no
C7 C6 H6 119.5 no
C9 O4 Co1 137.60(16) no
C10 C11 H11 119.7 no
C10 C15 H15 119.4 no
C11 C10 C9 121.6(2) no
C11 C12 H12 119.2 no
C12 C11 C10 120.6(2) no
C12 C11 H11 119.7 no
C12 C13 C14 117.6(2) no
C12 C13 C16 121.5(3) no
C13 C12 C11 121.6(2) no
C13 C12 H12 119.2 no
C13 C14 H14 119.3 no
C13 C16 H16A 109.5 no
C13 C16 H16B 109.5 no
C13 C16 H16C 109.5 no
C14 C13 C16 120.9(3) no
C14 C15 C10 121.2(2) no
C14 C15 H15 119.4 no
C15 C10 C11 117.6(2) no
C15 C10 C9 120.8(2) no
C15 C14 C13 121.4(3) no
C15 C14 H14 119.3 no
C17 N3 Co1 121.59(15) no
C17 C18 N4 105.7(2) no
C17 C18 H18 127.1 no
C18 N4 H6N 123.9 no
C18 C17 N3 110.6(2) no
C18 C17 H17 124.7 no
C19 N3 C17 104.6(2) no
C19 N3 Co1 133.43(17) no
C19 N4 C18 107.6(2) no
C19 N4 H6N 128.5 no
C20 N1 C21 105.28(19) no
C20 N1 Co1 124.76(17) no
C20 N2 C22 107.5(2) no
C20 N2 H7N 125.7 no
C21 N1 Co1 129.56(15) no
C21 C22 H22 126.8 no
C22 N2 H7N 126.7 no
C22 C21 N1 109.5(2) no
C22 C21 H21 125.3 no
H1W1 O1W H1W2 107.9 no
H8A C8 H8B 109.5 no
H8A C8 H8C 109.5 no
H8B C8 H8C 109.5 no
H16A C16 H16B 109.5 no
H16A C16 H16C 109.5 no
H16B C16 H16C 109.5 no

loop_
_geom_bond_atom_site_label_1
_geom_bond_atom_site_label_2
_geom_bond_distance
_geom_bond_publ_flag
Co1 O1 2.2111(15) yes
Co1 O2 2.2005(15) yes
Co1 O4 2.0252(16) yes
Co1 O1W 2.1164(15) yes
Co1 N1 2.1174(18) yes
Co1 N3 2.1257(18) yes
O1 C1 1.263(2) yes
O2 C1 1.268(3) yes
O3 C9 1.249(3) yes
O4 C9 1.257(3) yes
O1W H1W1 0.8501 no
O1W H1W2 0.8499 no
N1 C20 1.316(3) no
N1 C21 1.369(3) no
N2 C20 1.336(3) no
N2 C22 1.352(3) no
N2 H7N 0.8350 no
N3 C19 1.307(3) no
N3 C17 1.371(3) no
N4 C19 1.337(3) no
N4 C18 1.352(3) no
N4 H6N 0.8398 no
C1 C2 1.494(3) no
C2 C3 1.387(3) no
C2 C7 1.391(3) no
C3 C4 1.382(3) no
C3 H3 0.9300 no
C4 C5 1.382(4) no
C4 H4 0.9300 no
C5 C6 1.386(4) no
C5 C8 1.517(4) no
C6 C7 1.378(3) no
C6 H6 0.9300 no
C7 H7 0.9300 no
C8 H8A 0.9600 no
C8 H8B 0.9600 no
C8 H8C 0.9600 no
C9 C10 1.500(3) no
C10 C15 1.384(3) no
C10 C11 1.389(3) no
C11 C12 1.384(4) no
C11 H11 0.9300 no
C12 C13 1.376(4) no
C12 H12 0.9300 no
C13 C14 1.379(4) no
C13 C16 1.510(4) no
C14 C15 1.375(3) no
C14 H14 0.9300 no
C15 H15 0.9300 no
C16 H16A 0.9600 no
C16 H16B 0.9600 no
C16 H16C 0.9600 no
C17 C18 1.339(4) no
C17 H17 0.9300 no
C18 H18 0.9300 no
C19 H19 0.9300 no
C20 H20 0.9300 no
C21 C22 1.353(3) no
C21 H21 0.9300 no
C22 H22 0.9300 no

loop_
_geom_hbond_atom_site_label_D
_geom_hbond_atom_site_label_H
_geom_hbond_atom_site_label_A
_geom_hbond_site_symmetry_A
_geom_hbond_distance_DH
_geom_hbond_distance_HA
_geom_hbond_distance_DA
_geom_hbond_angle_DHA
_geom_hbond_publ_flag
O1W H1W1 O1 1_565 0.85 1.96 2.780(2) 163 yes
O1W H1W2 O3 1_565 0.85 1.94 2.761(2) 163 yes
N2 H7N O3 3_667 0.84 1.98 2.813(3) 174 yes
N4 H6N O2 2_646 0.84 2.03 2.866(2) 170 yes

loop_
_geom_torsion_atom_site_label_1
_geom_torsion_atom_site_label_2
_geom_torsion_atom_site_label_3
_geom_torsion_atom_site_label_4
_geom_torsion
_geom_torsion_publ_flag
Co1 O1 C1 O2 3.05(19) no
Co1 O1 C1 C2 -175.66(17) no
Co1 O2 C1 O1 -3.06(19) no
Co1 O2 C1 C2 175.65(17) no
Co1 O4 C9 O3 -6.3(4) no
Co1 O4 C9 C10 174.05(15) no
Co1 N1 C20 N2 173.12(15) no
Co1 N1 C21 C22 -172.55(16) no
Co1 N3 C17 C18 173.71(18) no
Co1 N3 C19 N4 -172.63(16) no
O1 Co1 O2 C1 1.76(11) no
O1 Co1 O4 C9 -1.0(2) no
O1 Co1 N1 C20 56.37(19) no
O1 Co1 N1 C21 -131.96(19) no
O1 Co1 N3 C17 -158.21(19) no
O1 Co1 N3 C19 13.3(2) no
O1 C1 C2 C3 6.1(3) no
O1 C1 C2 C7 -173.5(2) no
O2 Co1 O1 C1 -1.77(11) no
O2 Co1 N1 C20 115.76(18) no
O2 Co1 N1 C21 -72.6(2) no
O2 Co1 N3 C17 142.3(2) no
O2 Co1 N3 C19 -46.1(2) no
O2 C1 C2 C3 -172.60(19) no
O2 C1 C2 C7 7.8(3) no
O3 C9 C10 C11 -2.2(3) no
O3 C9 C10 C15 177.7(2) no
O4 Co1 O1 C1 -177.80(12) no
O4 Co1 N1 C20 -57.83(19) no
O4 Co1 N1 C21 113.8(2) no
O4 Co1 N3 C17 -44.1(2) no
O4 Co1 N3 C19 127.5(2) no
O4 C9 C10 C11 177.4(2) no
O4 C9 C10 C15 -2.6(3) no
O1W Co1 O1 C1 2.6(2) no
O1W Co1 O2 C1 -176.39(12) no
O1W Co1 O4 C9 178.9(2) no
O1W Co1 N1 C20 -148.24(19) no
O1W Co1 N1 C21 23.4(2) no
O1W Co1 N3 C17 46.4(2) no
O1W Co1 N3 C19 -142.1(2) no
N1 Co1 O1 C1 92.42(12) no
N1 Co1 O2 C1 -85.40(12) no
N1 Co1 O4 C9 88.2(2) no
N1 C21 C22 N2 -0.4(3) no
N3 Co1 O1 C1 -90.13(13) no
N3 Co1 O2 C1 93.94(12) no
N3 Co1 O4 C9 -91.4(2) no
N3 C17 C18 N4 0.0(3) no
C1 C2 C3 C4 -179.9(2) no
C1 C2 C7 C6 179.8(2) no
C2 C3 C4 C5 0.0(4) no
C3 C2 C7 C6 0.3(3) no
C3 C4 C5 C6 0.3(4) no
C3 C4 C5 C8 -179.1(2) no
C4 C5 C6 C7 -0.3(4) no
C5 C6 C7 C2 0.0(4) no
C7 C2 C3 C4 -0.3(3) no
C8 C5 C6 C7 179.0(2) no
C9 C10 C11 C12 179.5(2) no
C9 C10 C15 C14 -178.9(2) no
C10 C11 C12 C13 -0.6(4) no
C11 C10 C15 C14 1.0(4) no
C11 C12 C13 C14 0.9(4) no
C11 C12 C13 C16 -177.3(2) no
C12 C13 C14 C15 -0.3(4) no
C13 C14 C15 C10 -0.6(4) no
C15 C10 C11 C12 -0.4(4) no
C16 C13 C14 C15 178.0(2) no
C17 N3 C19 N4 -0.1(3) no
C18 N4 C19 N3 0.1(3) no
C19 N3 C17 C18 0.1(3) no
C19 N4 C18 C17 0.0(3) no
C20 N1 C21 C22 0.4(3) no
C20 N2 C22 C21 0.2(3) no
C21 N1 C20 N2 -0.2(3) no
C22 N2 C20 N1 0.0(3) no
